data_2103318
loop_
_publ_author_name
'F\'abi\'an, L\'aszl\'o'
'Argay, Gyula'
'K\'alm\'an, Alajos'
'B\'athori, M\'aria'

_publ_section_title
;
 Crystal structures of ecdysteroids: the role of solvent molecules in
 hydrogen bonding and isostructurality
;
_journal_issue 4
_journal_name_full 'Acta Crystallographica Section B'
_journal_page_first 710
_journal_page_last 720
_journal_paper_doi 10.1107/S0108768102005608
_journal_volume 58
_journal_year 2002
_chemical_formula_sum 'C27 H44 O7'
_chemical_formula_weight 480.62
_chemical_name_common 20-hydroxyecdysone
_chemical_name_systematic
;
 2\b,3\b,14\a,20R,22R,25-hexahydroxy-5\b-cholest-7-en-6-one
;
_space_group_IT_number 19
_symmetry_cell_setting orthorhombic
_symmetry_space_group_name_Hall 'P 2ac 2ab'
_symmetry_space_group_name_H-M 'P 21 21 21'
_atom_sites_solution_hydrogens geom
_atom_sites_solution_primary direct
_atom_sites_solution_secondary difmap
_audit_creation_method SHELXL-97
_cell_angle_alpha 90.00
_cell_angle_beta 90.00
_cell_angle_gamma 90.00
_cell_formula_units_Z 4
_cell_length_a 7.6630(10)
_cell_length_b 10.5410(10)
_cell_length_c 33.084(2)
_cell_measurement_reflns_used 25
_cell_measurement_temperature 293(2)
_cell_measurement_theta_max 34.55
_cell_measurement_theta_min 30.60
_cell_volume 2672.4(5)
_computing_cell_refinement 'CAD4 Express'
_computing_data_collection 'CAD4 Express'
_computing_data_reduction 'XCAD4 (Harms, 1996)'
_computing_structure_refinement 'SHELXL-97 (Sheldrick, 1997b)'
_computing_structure_solution 'SHELXS-97 (Sheldrick, 1997a)'
_diffrn_ambient_temperature 293(2)
_diffrn_measured_fraction_theta_full 1.000
_diffrn_measured_fraction_theta_max 1.000
_diffrn_measurement_device_type 'Enraf-Nonius CAD4'
_diffrn_measurement_method \w--2\q
_diffrn_radiation_monochromator graphite
_diffrn_radiation_source 'fine-focus sealed tube'
_diffrn_radiation_type CuK\a
_diffrn_radiation_wavelength 1.54180
_diffrn_reflns_av_R_equivalents 0.0130
_diffrn_reflns_av_sigmaI/netI 0.0156
_diffrn_reflns_limit_h_max 9
_diffrn_reflns_limit_h_min -8
_diffrn_reflns_limit_k_max 11
_diffrn_reflns_limit_k_min -13
_diffrn_reflns_limit_l_max 41
_diffrn_reflns_limit_l_min -35
_diffrn_reflns_number 5611
_diffrn_reflns_theta_full 74.99
_diffrn_reflns_theta_max 74.99
_diffrn_reflns_theta_min 2.67
_diffrn_standards_decay_% 4
_diffrn_standards_interval_time 60
_diffrn_standards_number 3
_exptl_absorpt_coefficient_mu 0.686
_exptl_absorpt_correction_T_max 0.8750
_exptl_absorpt_correction_T_min 0.7477
_exptl_absorpt_correction_type psi-scan
_exptl_absorpt_process_details 'North A.C., Philips, D.C. & Mathews, F. (1968) Acta Cryst. A24 350-359'
_exptl_crystal_colour colorless
_exptl_crystal_density_diffrn 1.195
_exptl_crystal_density_method 'not measured'
_exptl_crystal_description block
_exptl_crystal_F_000 1048
_exptl_crystal_size_max 0.45
_exptl_crystal_size_mid 0.30
_exptl_crystal_size_min 0.20
_refine_diff_density_max 0.253
_refine_diff_density_min -0.206
_refine_ls_abs_structure_details 'Flack H D (1983), Acta Cryst. A39, 876-881'
_refine_ls_abs_structure_Flack -0.19(18)
_refine_ls_extinction_method none
_refine_ls_goodness_of_fit_ref 1.056
_refine_ls_hydrogen_treatment mixed
_refine_ls_matrix_type full
_refine_ls_number_parameters 375
_refine_ls_number_reflns 4542
_refine_ls_number_restraints 244
_refine_ls_restrained_S_all 1.051
_refine_ls_R_factor_all 0.0405
_refine_ls_R_factor_gt 0.0363
_refine_ls_shift/su_max 0.003
_refine_ls_shift/su_mean 0.000
_refine_ls_structure_factor_coef Fsqd
_refine_ls_weighting_details 'calc w=1/[\s^2^(Fo^2^)+(0.0671P)^2^+0.2360P] where P=(Fo^2^+2Fc^2^)/3'
_refine_ls_weighting_scheme calc
_refine_ls_wR_factor_gt 0.1006
_refine_ls_wR_factor_ref 0.1036
_reflns_number_gt 4155
_reflns_number_total 4542
_reflns_threshold_expression >2sigma(I)
_cod_data_source_file de0015.cif
_cod_data_source_block II
_cod_database_code 2103318
_cod_database_fobs_code 2103318

loop_
_symmetry_equiv_pos_as_xyz
'x, y, z'
'-x+1/2, -y, z+1/2'
'-x, y+1/2, -z+1/2'
'x+1/2, -y+1/2, -z'

loop_
_atom_site_label
_atom_site_fract_x
_atom_site_fract_y
_atom_site_fract_z
_atom_site_U_iso_or_equiv
_atom_site_adp_type
_atom_site_calc_flag
_atom_site_refinement_flags
_atom_site_occupancy
_atom_site_disorder_assembly
_atom_site_disorder_group
_atom_site_type_symbol
O2 0.0355(2) 0.62347(15) 0.96440(4) 0.0693(4) Uani d . 1 . . O
H2 -0.0171 0.6811 0.9758 0.090 Uiso calc R 1 . . H
O3 0.3608(2) 0.68324(16) 0.99655(4) 0.0748(4) Uani d . 1 . . O
H3 0.3109 0.6328 1.0115 0.097 Uiso calc R 1 . . H
O6 0.75094(19) 0.93922(15) 0.92395(4) 0.0691(4) Uani d . 1 . . O
O14 0.41491(16) 0.75598(10) 0.78838(4) 0.0472(3) Uani d . 1 . . O
H14 0.5098 0.7204 0.7901 0.061 Uiso calc R 1 . . H
O20 0.24557(17) 1.14640(11) 0.70634(4) 0.0536(3) Uani d . 1 . . O
H20 0.2114 1.1843 0.6862 0.070 Uiso calc R 1 . . H
O22 0.1573(2) 1.06787(13) 0.63538(4) 0.0726(4) Uani d . 1 B . O
H22 0.1732 1.0503 0.6115 0.094 Uiso calc R 1 . . H
C1 0.1477(3) 0.8181(2) 0.93521(5) 0.0564(5) Uani d . 1 . . C
H1A 0.1448 0.8539 0.9622 0.073 Uiso calc R 1 . . H
H1B 0.0359 0.8357 0.9226 0.073 Uiso calc R 1 . . H
C2 0.1684(3) 0.6761(2) 0.93878(5) 0.0557(5) Uani d . 1 . . C
H2A 0.1566 0.6388 0.9118 0.072 Uiso calc R 1 . . H
C3 0.3471(3) 0.6408(2) 0.95557(6) 0.0604(5) Uani d . 1 . . C
H3A 0.3616 0.5485 0.9546 0.079 Uiso calc R 1 . . H
C4 0.4922(3) 0.70360(19) 0.93144(6) 0.0569(5) Uani d . 1 . . C
H4A 0.4938 0.6687 0.9043 0.074 Uiso calc R 1 . . H
H4B 0.6036 0.6849 0.9440 0.074 Uiso calc R 1 . . H
C5 0.4678(2) 0.84785(18) 0.92906(5) 0.0500(4) Uani d . 1 . . C
H5 0.4715 0.8805 0.9568 0.065 Uiso calc R 1 . . H
C6 0.6163(2) 0.90738(18) 0.90649(6) 0.0529(4) Uani d . 1 . . C
C7 0.5971(2) 0.92146(17) 0.86264(6) 0.0505(4) Uani d . 1 . . C
H7 0.6920 0.9503 0.8477 0.066 Uiso calc R 1 . . H
C8 0.4482(2) 0.89443(15) 0.84327(5) 0.0423(3) Uani d . 1 . . C
C9 0.2848(2) 0.85086(17) 0.86540(5) 0.0448(3) Uani d . 1 . . C
H9 0.2851 0.7580 0.8642 0.058 Uiso calc R 1 . . H
C10 0.2902(2) 0.88614(16) 0.91099(5) 0.0481(4) Uani d . 1 . . C
C11 0.1130(2) 0.8942(2) 0.84513(5) 0.0599(5) Uani d . 1 . . C
H11A 0.0187 0.8414 0.8551 0.078 Uiso calc R 1 . . H
H11B 0.0888 0.9807 0.8535 0.078 Uiso calc R 1 . . H
C12 0.1122(2) 0.8891(2) 0.79898(5) 0.0533(4) Uani d . 1 . . C
H12A 0.0065 0.9288 0.7890 0.069 Uiso calc R 1 . . H
H12B 0.1120 0.8012 0.7903 0.069 Uiso calc R 1 . . H
C13 0.2714(2) 0.95680(15) 0.78091(5) 0.0416(3) Uani d . 1 . . C
C14 0.4352(2) 0.88873(14) 0.79766(5) 0.0403(3) Uani d . 1 . . C
C15 0.5822(2) 0.94153(17) 0.77174(5) 0.0478(4) Uani d . 1 . . C
H15A 0.6833 0.8863 0.7724 0.062 Uiso calc R 1 . . H
H15B 0.6162 1.0255 0.7807 0.062 Uiso calc R 1 . . H
C16 0.5015(2) 0.94617(17) 0.72912(5) 0.0484(4) Uani d . 1 . . C
H16A 0.5436 0.8759 0.7129 0.063 Uiso calc R 1 . . H
H16B 0.5322 1.0249 0.7157 0.063 Uiso calc R 1 . . H
C17 0.2999(2) 0.93691(15) 0.73476(5) 0.0427(3) Uani d . 1 . . C
H17 0.2701 0.8480 0.7295 0.056 Uiso calc R 1 . . H
C18 0.2756(3) 1.09734(16) 0.79339(6) 0.0533(4) Uani d . 1 . . C
H18A 0.1665 1.1366 0.7865 0.080 Uiso calc R 1 . . H
H18B 0.3687 1.1396 0.7794 0.080 Uiso calc R 1 . . H
H18C 0.2941 1.1035 0.8220 0.080 Uiso calc R 1 . . H
C19 0.2662(3) 1.0292(2) 0.91743(6) 0.0687(5) Uani d . 1 . . C
H19A 0.2963 1.0506 0.9448 0.103 Uiso calc R 1 . . H
H19B 0.1468 1.0517 0.9124 0.103 Uiso calc R 1 . . H
H19C 0.3406 1.0747 0.8991 0.103 Uiso calc R 1 . . H
C20 0.1935(2) 1.01479(15) 0.70384(5) 0.0460(4) Uani d . 1 B . C
C21 -0.0027(2) 1.0076(2) 0.71122(6) 0.0599(5) Uani d . 1 . . C
H21A -0.0316 1.0548 0.7351 0.090 Uiso calc R 1 . . H
H21B -0.0366 0.9206 0.7147 0.090 Uiso calc R 1 . . H
H21C -0.0635 1.0428 0.6885 0.090 Uiso calc R 1 . . H
C22 0.2374(3) 0.97334(16) 0.66031(5) 0.0586(5) Uani d DU 1 . . C
H22A 0.3640 0.9714 0.6561 0.076 Uiso calc PR 0.50 A 1 H
H22B 0.3633 0.9867 0.6574 0.076 Uiso calc PR 0.50 A 2 H
C23A 0.1545(15) 0.8445(7) 0.6493(3) 0.065(2) Uani d PDU 0.50 B 1 C
H23A 0.0287 0.8551 0.6492 0.085 Uiso calc PR 0.50 B 1 H
H23B 0.1824 0.7848 0.6707 0.085 Uiso calc PR 0.50 B 1 H
C24A 0.2086(14) 0.7847(9) 0.6086(2) 0.099(3) Uani d PDU 0.50 B 1 C
H24A 0.3352 0.7847 0.6080 0.129 Uiso calc PR 0.50 B 1 H
H24B 0.1725 0.6965 0.6095 0.129 Uiso calc PR 0.50 B 1 H
C25A 0.1496(11) 0.8356(8) 0.5698(2) 0.074(2) Uani d PDU 0.50 B 1 C
O25A 0.2308(17) 0.9592(9) 0.5645(3) 0.081(3) Uani d PDU 0.50 B 1 O
H25A 0.1690 1.0035 0.5500 0.105 Uiso calc PR 0.50 B 1 H
C26A -0.0497(9) 0.8407(7) 0.5709(3) 0.091(2) Uani d PDU 0.50 B 1 C
H26A -0.0949 0.7579 0.5769 0.136 Uiso calc PR 0.50 B 1 H
H26B -0.0928 0.8681 0.5451 0.136 Uiso calc PR 0.50 B 1 H
H26C -0.0865 0.8994 0.5913 0.136 Uiso calc PR 0.50 B 1 H
C27A 0.1940(11) 0.7503(8) 0.5350(2) 0.094(2) Uani d PDU 0.50 B 1 C
H27A 0.3158 0.7292 0.5359 0.142 Uiso calc PR 0.50 B 1 H
H27B 0.1688 0.7929 0.5100 0.142 Uiso calc PR 0.50 B 1 H
H27C 0.1259 0.6740 0.5367 0.142 Uiso calc PR 0.50 B 1 H
C23B 0.2064(16) 0.8347(7) 0.6486(3) 0.076(3) Uani d PDU 0.50 B 2 C
H23C 0.0817 0.8199 0.6470 0.099 Uiso calc PR 0.50 B 2 H
H23D 0.2523 0.7807 0.6698 0.099 Uiso calc PR 0.50 B 2 H
C24B 0.2905(13) 0.7958(8) 0.6082(2) 0.090(3) Uani d PDU 0.50 B 2 C
H24C 0.4102 0.8254 0.6091 0.117 Uiso calc PR 0.50 B 2 H
H24D 0.2956 0.7039 0.6082 0.117 Uiso calc PR 0.50 B 2 H
C25B 0.2230(11) 0.8324(9) 0.5689(3) 0.079(2) Uani d PDU 0.50 B 2 C
O25B 0.2204(15) 0.9693(9) 0.5633(3) 0.072(3) Uani d PDU 0.50 B 2 O
H25B 0.1343 0.9892 0.5500 0.093 Uiso calc PR 0.50 B 2 H
C26B 0.0340(14) 0.7986(12) 0.5676(5) 0.177(6) Uani d PDU 0.50 B 2 C
H26D -0.0262 0.8408 0.5892 0.266 Uiso calc PR 0.50 B 2 H
H26E 0.0211 0.7085 0.5705 0.266 Uiso calc PR 0.50 B 2 H
H26F -0.0144 0.8247 0.5422 0.266 Uiso calc PR 0.50 B 2 H
C27B 0.3150(15) 0.7749(8) 0.5340(2) 0.132(4) Uani d PDU 0.50 B 2 C
H27D 0.2548 0.7965 0.5095 0.199 Uiso calc PR 0.50 B 2 H
H27E 0.3173 0.6843 0.5370 0.199 Uiso calc PR 0.50 B 2 H
H27F 0.4323 0.8066 0.5328 0.199 Uiso calc PR 0.50 B 2 H

loop_
_atom_site_aniso_label
_atom_site_aniso_U_11
_atom_site_aniso_U_22
_atom_site_aniso_U_33
_atom_site_aniso_U_12
_atom_site_aniso_U_13
_atom_site_aniso_U_23
O2 0.0701(9) 0.0820(10) 0.0558(7) -0.0153(8) 0.0084(7) 0.0010(7)
O3 0.0765(10) 0.0967(11) 0.0512(7) -0.0197(9) -0.0155(7) 0.0172(7)
O6 0.0481(7) 0.0920(10) 0.0671(8) -0.0058(7) -0.0150(7) -0.0023(7)
O14 0.0473(6) 0.0374(5) 0.0568(6) 0.0036(5) 0.0004(5) 0.0030(5)
O20 0.0556(7) 0.0406(5) 0.0647(7) -0.0043(5) -0.0125(6) 0.0099(5)
O22 0.1060(12) 0.0580(8) 0.0539(7) 0.0033(8) -0.0132(8) 0.0140(6)
C1 0.0458(10) 0.0773(13) 0.0460(9) 0.0113(9) 0.0070(7) 0.0065(8)
C2 0.0520(10) 0.0734(12) 0.0416(8) -0.0043(9) 0.0012(8) -0.0016(8)
C3 0.0650(12) 0.0579(11) 0.0583(11) 0.0037(10) -0.0086(9) 0.0037(9)
C4 0.0480(10) 0.0626(11) 0.0602(10) 0.0129(8) -0.0068(8) 0.0029(9)
C5 0.0461(9) 0.0593(10) 0.0446(8) 0.0055(8) -0.0051(7) -0.0037(8)
C6 0.0407(9) 0.0602(10) 0.0576(10) 0.0052(8) -0.0073(8) -0.0038(8)
C7 0.0369(8) 0.0588(10) 0.0557(9) -0.0006(8) -0.0010(7) 0.0016(8)
C8 0.0343(8) 0.0417(8) 0.0509(8) 0.0065(6) 0.0009(6) 0.0028(7)
C9 0.0343(8) 0.0547(8) 0.0453(8) 0.0047(7) 0.0009(7) 0.0046(7)
C10 0.0427(9) 0.0557(10) 0.0459(8) 0.0117(8) 0.0026(7) 0.0018(7)
C11 0.0312(8) 0.0950(15) 0.0535(10) 0.0070(9) 0.0019(7) 0.0161(10)
C12 0.0319(8) 0.0761(12) 0.0520(9) -0.0025(8) -0.0026(7) 0.0140(9)
C13 0.0334(7) 0.0432(8) 0.0481(8) 0.0015(7) 0.0000(6) 0.0049(6)
C14 0.0338(8) 0.0382(7) 0.0489(8) 0.0004(6) 0.0006(6) 0.0037(7)
C15 0.0358(8) 0.0500(9) 0.0576(9) 0.0009(7) 0.0047(7) 0.0054(7)
C16 0.0437(9) 0.0481(9) 0.0533(9) 0.0042(7) 0.0061(7) 0.0110(7)
C17 0.0424(8) 0.0377(7) 0.0481(8) -0.0006(7) 0.0011(7) 0.0052(6)
C18 0.0542(10) 0.0494(9) 0.0564(9) 0.0112(8) -0.0036(8) -0.0019(7)
C19 0.0734(14) 0.0614(11) 0.0712(12) 0.0207(11) 0.0032(11) -0.0046(9)
C20 0.0464(9) 0.0410(8) 0.0506(8) -0.0052(7) -0.0044(7) 0.0060(7)
C21 0.0462(10) 0.0702(12) 0.0633(11) -0.0065(9) -0.0116(8) 0.0132(9)
C22 0.0763(13) 0.0498(9) 0.0495(9) 0.0000(10) -0.0025(9) 0.0114(7)
C23A 0.092(5) 0.046(3) 0.057(3) 0.001(3) -0.013(3) 0.007(2)
C24A 0.165(8) 0.064(3) 0.068(4) -0.008(5) -0.005(5) -0.001(3)
C25A 0.114(7) 0.054(3) 0.053(3) -0.015(4) 0.001(4) 0.007(2)
O25A 0.112(6) 0.074(5) 0.056(4) 0.016(4) 0.014(4) 0.012(3)
C26A 0.104(5) 0.058(3) 0.110(4) -0.028(3) -0.039(4) 0.016(3)
C27A 0.134(6) 0.095(4) 0.054(3) -0.004(5) 0.003(4) -0.006(3)
C23B 0.123(8) 0.051(3) 0.055(3) 0.005(4) -0.001(4) -0.001(3)
C24B 0.155(8) 0.055(3) 0.061(3) 0.030(4) -0.020(4) 0.004(3)
C25B 0.109(6) 0.061(3) 0.067(3) -0.013(4) 0.005(4) -0.005(3)
O25B 0.086(5) 0.049(3) 0.081(5) -0.017(3) -0.017(4) 0.018(3)
C26B 0.190(14) 0.126(10) 0.215(11) -0.057(9) -0.025(11) 0.041(9)
C27B 0.230(11) 0.088(5) 0.079(4) 0.036(7) 0.033(7) 0.004(4)

loop_
_atom_type_symbol
_atom_type_description
_atom_type_scat_dispersion_real
_atom_type_scat_dispersion_imag
_atom_type_scat_source
C C 0.0181 0.0091 'International Tables Vol C Tables 4.2.6.8 and 6.1.1.4'
H H 0.0000 0.0000 'International Tables Vol C Tables 4.2.6.8 and 6.1.1.4'
O O 0.0492 0.0322 'International Tables Vol C Tables 4.2.6.8 and 6.1.1.4'

loop_
_geom_angle_atom_site_label_1
_geom_angle_atom_site_label_2
_geom_angle_atom_site_label_3
_geom_angle
C2 C1 C10 115.45(16)
O2 C2 C1 110.75(16)
O2 C2 C3 109.14(15)
C1 C2 C3 111.43(17)
O3 C3 C4 107.91(17)
O3 C3 C2 109.57(16)
C4 C3 C2 111.05(15)
C3 C4 C5 111.68(16)
C6 C5 C4 110.35(16)
C6 C5 C10 111.59(14)
C4 C5 C10 112.79(16)
O6 C6 C7 121.46(18)
O6 C6 C5 121.17(16)
C7 C6 C5 117.33(15)
C8 C7 C6 122.53(16)
C7 C8 C14 122.82(15)
C7 C8 C9 122.35(15)
C14 C8 C9 114.41(13)
C8 C9 C11 113.75(13)
C8 C9 C10 111.90(14)
C11 C9 C10 111.88(13)
C1 C10 C19 107.58(16)
C1 C10 C5 107.71(14)
C19 C10 C5 108.02(17)
C1 C10 C9 112.12(15)
C19 C10 C9 111.52(14)
C5 C10 C9 109.73(13)
C12 C11 C9 115.23(14)
C11 C12 C13 111.72(15)
C12 C13 C18 111.09(15)
C12 C13 C14 106.82(12)
C18 C13 C14 109.46(13)
C12 C13 C17 115.55(14)
C18 C13 C17 112.96(13)
C14 C13 C17 100.08(12)
O14 C14 C8 104.96(12)
O14 C14 C15 108.35(13)
C8 C14 C15 119.90(14)
O14 C14 C13 106.64(12)
C8 C14 C13 113.09(13)
C15 C14 C13 103.23(12)
C14 C15 C16 103.32(14)
C15 C16 C17 106.63(13)
C20 C17 C13 120.27(13)
C20 C17 C16 114.24(13)
C13 C17 C16 104.36(13)
O20 C20 C21 108.11(15)
O20 C20 C22 105.36(13)
C21 C20 C22 110.53(16)
O20 C20 C17 109.05(13)
C21 C20 C17 112.82(14)
C22 C20 C17 110.65(14)
O22 C22 C23B 116.9(5)
O22 C22 C20 104.31(15)
C23B C22 C20 118.2(4)
O22 C22 C23A 107.5(5)
C20 C22 C23A 112.3(4)
C22 C23A C24A 117.0(6)
C25A C24A C23A 122.2(8)
O25A C25A C24A 107.5(8)
O25A C25A C27A 110.3(7)
C24A C25A C27A 112.6(7)
O25A C25A C26A 113.5(8)
C24A C25A C26A 107.5(7)
C27A C25A C26A 105.5(7)
C22 C23B C24B 114.1(7)
C25B C24B C23B 123.9(8)
C24B C25B O25B 112.5(8)
C24B C25B C27B 114.8(7)
O25B C25B C27B 108.1(8)
C24B C25B C26B 108.1(9)
O25B C25B C26B 102.7(8)
C27B C25B C26B 109.9(9)

loop_
_geom_bond_atom_site_label_1
_geom_bond_atom_site_label_2
_geom_bond_distance
O2 C2 1.437(2)
O3 C3 1.432(2)
O6 C6 1.229(2)
O14 C14 1.4409(19)
O20 C20 1.446(2)
O22 C22 1.432(2)
C1 C2 1.510(3)
C1 C10 1.532(3)
C2 C3 1.524(3)
C3 C4 1.520(3)
C4 C5 1.534(3)
C5 C6 1.499(3)
C5 C10 1.540(2)
C6 C7 1.466(3)
C7 C8 1.339(2)
C8 C14 1.513(2)
C8 C9 1.522(2)
C9 C11 1.547(2)
C9 C10 1.554(2)
C10 C19 1.534(3)
C11 C12 1.528(2)
C12 C13 1.534(2)
C13 C18 1.538(2)
C13 C14 1.548(2)
C13 C17 1.557(2)
C14 C15 1.521(2)
C15 C16 1.540(2)
C16 C17 1.559(2)
C17 C20 1.544(2)
C20 C21 1.525(3)
C20 C22 1.542(2)
C22 C23B 1.530(6)
C22 C23A 1.542(6)
C23A C24A 1.544(6)
C24A C25A 1.466(7)
C25A O25A 1.454(9)
C25A C27A 1.500(8)
C25A C26A 1.528(9)
C23B C24B 1.541(7)
C24B C25B 1.449(6)
C25B O25B 1.456(9)
C25B C27B 1.484(8)
C25B C26B 1.492(9)

loop_
_geom_hbond_atom_site_label_D
_geom_hbond_atom_site_label_H
_geom_hbond_atom_site_label_A
_geom_hbond_site_symmetry_A
_geom_hbond_distance_DH
_geom_hbond_distance_HA
_geom_hbond_distance_DA
_geom_hbond_angle_DHA
O2 H2 O3 4_467 0.82 1.94 2.759(2) 179.0
O3 H3 O6 4_467 0.82 2.31 3.048(2) 149.5
O14 H14 O20 3_646 0.82 2.03 2.8520(17) 175.3
O20 H20 O22 . 0.82 2.12 2.5795(19) 115.1
O22 H22 O25A . 0.82 1.88 2.671(10) 161.2
O22 H22 O25B . 0.82 1.84 2.645(12) 165.1
O25A H25A O2 3_556 0.82 2.07 2.842(14) 156.9
O25B H25B O2 3_556 0.82 1.98 2.707(13) 147.2

loop_
_geom_torsion_atom_site_label_1
_geom_torsion_atom_site_label_2
_geom_torsion_atom_site_label_3
_geom_torsion_atom_site_label_4
_geom_torsion
C10 C1 C2 O2 175.82(15)
C10 C1 C2 C3 54.1(2)
O2 C2 C3 O3 -56.2(2)
C1 C2 C3 O3 66.5(2)
O2 C2 C3 C4 -175.27(17)
C1 C2 C3 C4 -52.7(2)
O3 C3 C4 C5 -65.5(2)
C2 C3 C4 C5 54.6(2)
C3 C4 C5 C6 177.80(15)
C3 C4 C5 C10 -56.6(2)
C4 C5 C6 O6 -87.5(2)
C10 C5 C6 O6 146.32(18)
C4 C5 C6 C7 90.25(19)
C10 C5 C6 C7 -36.0(2)
O6 C6 C7 C8 -175.98(18)
C5 C6 C7 C8 6.3(3)
C6 C7 C8 C14 -170.11(16)
C6 C7 C8 C9 2.0(3)
C7 C8 C9 C11 147.80(19)
C14 C8 C9 C11 -39.5(2)
C7 C8 C9 C10 19.8(2)
C14 C8 C9 C10 -167.48(13)
C2 C1 C10 C19 -169.54(17)
C2 C1 C10 C5 -53.3(2)
C2 C1 C10 C9 67.50(19)
C6 C5 C10 C1 178.47(15)
C4 C5 C10 C1 53.58(19)
C6 C5 C10 C19 -65.60(19)
C4 C5 C10 C19 169.51(16)
C6 C5 C10 C9 56.16(19)
C4 C5 C10 C9 -68.72(19)
C8 C9 C10 C1 -167.39(14)
C11 C9 C10 C1 63.61(19)
C8 C9 C10 C19 71.90(19)
C11 C9 C10 C19 -57.1(2)
C8 C9 C10 C5 -47.75(19)
C11 C9 C10 C5 -176.75(15)
C8 C9 C11 C12 39.5(2)
C10 C9 C11 C12 167.53(17)
C9 C11 C12 C13 -51.1(2)
C11 C12 C13 C18 -59.8(2)
C11 C12 C13 C14 59.48(19)
C11 C12 C13 C17 169.79(15)
C7 C8 C14 O14 108.70(17)
C9 C8 C14 O14 -63.98(16)
C7 C8 C14 C15 -13.3(2)
C9 C8 C14 C15 174.04(14)
C7 C8 C14 C13 -135.44(16)
C9 C8 C14 C13 51.88(18)
C12 C13 C14 O14 54.16(16)
C18 C13 C14 O14 174.53(13)
C17 C13 C14 O14 -66.59(14)
C12 C13 C14 C8 -60.70(17)
C18 C13 C14 C8 59.67(17)
C17 C13 C14 C8 178.56(13)
C12 C13 C14 C15 168.23(14)
C18 C13 C14 C15 -71.40(16)
C17 C13 C14 C15 47.48(15)
O14 C14 C15 C16 72.36(15)
C8 C14 C15 C16 -167.35(14)
C13 C14 C15 C16 -40.48(16)
C14 C15 C16 C17 17.34(17)
C12 C13 C17 C20 80.28(19)
C18 C13 C17 C20 -49.19(19)
C14 C13 C17 C20 -165.48(13)
C12 C13 C17 C16 -149.93(14)
C18 C13 C17 C16 80.60(16)
C14 C13 C17 C16 -35.68(15)
C15 C16 C17 C20 145.22(14)
C15 C16 C17 C13 11.92(17)
C13 C17 C20 O20 67.60(18)
C16 C17 C20 O20 -57.68(19)
C13 C17 C20 C21 -52.5(2)
C16 C17 C20 C21 -177.82(16)
C13 C17 C20 C22 -176.95(14)
C16 C17 C20 C22 57.76(19)
O20 C20 C22 O22 -51.49(19)
C21 C20 C22 O22 65.08(19)
C17 C20 C22 O22 -169.22(15)
O20 C20 C22 C23B 176.7(6)
C21 C20 C22 C23B -66.7(6)
C17 C20 C22 C23B 59.0(6)
O20 C20 C22 C23A -167.6(5)
C21 C20 C22 C23A -51.0(5)
C17 C20 C22 C23A 74.7(5)
O22 C22 C23A C24A 73.7(9)
C20 C22 C23A C24A -172.2(7)
C22 C23A C24A C25A -72.2(12)
C23A C24A C25A O25A 67.7(11)
C23A C24A C25A C27A -170.6(8)
C23A C24A C25A C26A -54.9(10)
O22 C22 C23B C24B 66.8(10)
C20 C22 C23B C24B -167.3(6)
C22 C23B C24B C25B -74.7(12)
C23B C24B C25B O25B 61.0(12)
C23B C24B C25B C27B -174.7(8)
C23B C24B C25B C26B -51.7(12)
